data_7215228
loop_
_publ_author_name
'Timokhin, I.'
'White, A. J. P.'
'Lickiss, P. D.'
'Pettinari, C.'
'Davies, R. P.'

_publ_section_title
;
 Microporous metal--organic frameworks built from rigid tetrahedral
 tetrakis(4-tetrazolylphenyl)silane connectors
;
_journal_name_full CrystEngComm
_journal_paper_doi 10.1039/c4ce00486h
_journal_year 2014
_chemical_formula_moiety 'C28 H16 Cu2 N16 O4 Si'
_chemical_formula_sum 'C28 H16 Cu2 N16 O4 Si'
_chemical_formula_weight 795.74
_chemical_name_systematic
;
 ?
;
_space_group_crystal_system cubic
_space_group_IT_number 230
_space_group_name_Hall '-I 4bd 2c 3'
_space_group_name_H-M_alt 'I a -3 d'
_symmetry_space_group_name_Hall '-I 4bd 2c 3'
_symmetry_space_group_name_H-M 'I a -3 d'
_atom_sites_solution_hydrogens geom
_audit_creation_method SHELXL-2013
_cell_angle_alpha 90
_cell_angle_beta 90
_cell_angle_gamma 90
_cell_formula_units_Z 24
_cell_length_a 36.1906(18)
_cell_length_b 36.1906(18)
_cell_length_c 36.1906(18)
_cell_measurement_reflns_used 24279
_cell_measurement_temperature 100(2)
_cell_measurement_theta_max 27.5
_cell_measurement_theta_min 3.1
_cell_volume 47401(4)
_computing_cell_refinement
;
Rigaku CrystalClear-SM Expert 3.1 b24
;
_computing_data_collection
;
Rigaku CrystalClear-SM Expert 3.1 b24
;
_computing_data_reduction
;
Rigaku CrystalClear-SM Expert 3.1 b24
;
_computing_molecular_graphics 'ORTEP3 for Windows (Farrugia, 1997)'
_computing_publication_material 'WINGX (Farrugia, 1998)'
_computing_structure_refinement 'SHELXL-2013 (Sheldrick, 2013)'
_computing_structure_solution 'SHELXS-2013 (Sheldrick, 2013)'
_diffrn_ambient_temperature 100(2)
_diffrn_detector 'CCD plate'
_diffrn_detector_area_resol_mean 28.5714
_diffrn_detector_type 'Rigaku HG Saturn724+ (2x2 bin mode)'
_diffrn_measured_fraction_theta_full 0.973
_diffrn_measured_fraction_theta_max 0.998
_diffrn_measurement_device 'four-circle \k goniometer'
_diffrn_measurement_device_type 'Rigaku AFC12 (Right)'
_diffrn_measurement_method 'profile data from \w-scans'
_diffrn_measurement_specimen_support 'MiTeGen MicroMesh'
_diffrn_radiation_collimation 'Confocal mirrors, HF Varimax '
_diffrn_radiation_type MoK\a
_diffrn_radiation_wavelength 0.71075
_diffrn_reflns_av_R_equivalents 0.1161
_diffrn_reflns_av_unetI/netI 0.0391
_diffrn_reflns_Laue_measured_fraction_full 0.973
_diffrn_reflns_Laue_measured_fraction_max 0.998
_diffrn_reflns_limit_h_max 26
_diffrn_reflns_limit_h_min -43
_diffrn_reflns_limit_k_max 43
_diffrn_reflns_limit_k_min -43
_diffrn_reflns_limit_l_max 40
_diffrn_reflns_limit_l_min -43
_diffrn_reflns_number 126009
_diffrn_reflns_point_group_measured_fraction_full 0.973
_diffrn_reflns_point_group_measured_fraction_max 0.998
_diffrn_reflns_theta_full 25.242
_diffrn_reflns_theta_max 25.027
_diffrn_reflns_theta_min 3.083
_diffrn_source 'Rotating Anode'
_diffrn_source_current 55.0
_diffrn_source_power 2.475
_diffrn_source_voltage 45.0
_exptl_absorpt_coefficient_mu 0.580
_exptl_absorpt_correction_T_max 1.000
_exptl_absorpt_correction_T_min 0.158
_exptl_absorpt_correction_type multi-scan
_exptl_absorpt_process_details
;
Rigaku CrystalClear-SM Expert 3.1 b24
;
_exptl_crystal_colour blue-green
_exptl_crystal_density_diffrn 0.669
_exptl_crystal_description Prism
_exptl_crystal_F_000 9600
_exptl_crystal_size_max 0.180
_exptl_crystal_size_mid 0.170
_exptl_crystal_size_min 0.090
_refine_diff_density_max 0.242
_refine_diff_density_min -0.258
_refine_diff_density_rms 0.066
_refine_ls_extinction_method none
_refine_ls_goodness_of_fit_ref 1.107
_refine_ls_hydrogen_treatment constr
_refine_ls_matrix_type full
_refine_ls_number_parameters 104
_refine_ls_number_reflns 3498
_refine_ls_number_restraints 38
_refine_ls_restrained_S_all 1.121
_refine_ls_R_factor_all 0.2228
_refine_ls_R_factor_gt 0.1359
_refine_ls_shift/su_max 0.000
_refine_ls_shift/su_mean 0.000
_refine_ls_structure_factor_coef Fsqd
_refine_ls_weighting_details 'w=1/[\s^2^(Fo^2^)+(0.2000P)^2^] where P=(Fo^2^+2Fc^2^)/3'
_refine_ls_weighting_scheme calc
_refine_ls_wR_factor_gt 0.3710
_refine_ls_wR_factor_ref 0.4402
_reflns_Friedel_coverage 0.000
_reflns_number_gt 1134
_reflns_number_total 3498
_reflns_threshold_expression 'I > 2\s(I)'
_cod_data_source_file c4ce00486h2.cif
_cod_data_source_block IMP-17Cu
_cod_depositor_comments
;
The following automatic conversions were performed:

'_exptl_absorpt_correction_type' value 'Multi-scan' changed to
'multi-scan' according to
/usr/data/users/saulius/crontab/automatic-downloads/rss-feeds/RSC/lib/dictionaries/cif_core.dic
dictionary named 'cif_core.dic' version 2.4.2 from 2011-04-26.

Automatic conversion script
Id: cif_fix_values 2281 2013-09-26 08:29:07Z andrius 
;
_cod_original_cell_volume 47401(7)
_cod_database_code 7215228
_shelx_space_group_comment
;
The symmetry employed for this shelxl refinement is uniquely defined
by the following loop, which should always be used as a source of
symmetry information in preference to the above space-group names.
They are only intended as comments.
;
_shelx_estimated_absorpt_t_min 0.903
_shelx_estimated_absorpt_t_max 0.950
_shelxl_version_number 2013-4

loop_
_space_group_symop_operation_xyz
'x, y, z'
'-y+1/4, x+3/4, z+1/4'
'-x+1/2, -y, z+1/2'
'y+1/4, -x+1/4, z+3/4'
'x, -y, -z+1/2'
'y+1/4, x+3/4, -z+3/4'
'-x+1/2, y, -z'
'-y+1/4, -x+1/4, -z+1/4'
'z, x, y'
'-x+1/4, z+3/4, y+1/4'
'-z+1/2, -x, y+1/2'
'x+1/4, -z+1/4, y+3/4'
'z, -x, -y+1/2'
'x+1/4, z+3/4, -y+3/4'
'-z+1/2, x, -y'
'-x+1/4, -z+1/4, -y+1/4'
'y, z, x'
'y+1/2, -z+1/2, -x'
'z+3/4, y+1/4, -x+1/4'
'-y, z+1/2, -x+1/2'
'-z+1/4, -y+1/4, -x+1/4'
'-y+1/2, -z, x+1/2'
'z+3/4, -y+3/4, x+1/4'
'-z+3/4, y+1/4, x+3/4'
'x+1/2, y+1/2, z+1/2'
'-y+3/4, x+5/4, z+3/4'
'-x+1, -y+1/2, z+1'
'y+3/4, -x+3/4, z+5/4'
'x+1/2, -y+1/2, -z+1'
'y+3/4, x+5/4, -z+5/4'
'-x+1, y+1/2, -z+1/2'
'-y+3/4, -x+3/4, -z+3/4'
'z+1/2, x+1/2, y+1/2'
'-x+3/4, z+5/4, y+3/4'
'-z+1, -x+1/2, y+1'
'x+3/4, -z+3/4, y+5/4'
'z+1/2, -x+1/2, -y+1'
'x+3/4, z+5/4, -y+5/4'
'-z+1, x+1/2, -y+1/2'
'-x+3/4, -z+3/4, -y+3/4'
'y+1/2, z+1/2, x+1/2'
'y+1, -z+1, -x+1/2'
'z+5/4, y+3/4, -x+3/4'
'-y+1/2, z+1, -x+1'
'-z+3/4, -y+3/4, -x+3/4'
'-y+1, -z+1/2, x+1'
'z+5/4, -y+5/4, x+3/4'
'-z+5/4, y+3/4, x+5/4'
'-x, -y, -z'
'y-1/4, -x-3/4, -z-1/4'
'x-1/2, y, -z-1/2'
'-y-1/4, x-1/4, -z-3/4'
'-x, y, z-1/2'
'-y-1/4, -x-3/4, z-3/4'
'x-1/2, -y, z'
'y-1/4, x-1/4, z-1/4'
'-z, -x, -y'
'x-1/4, -z-3/4, -y-1/4'
'z-1/2, x, -y-1/2'
'-x-1/4, z-1/4, -y-3/4'
'-z, x, y-1/2'
'-x-1/4, -z-3/4, y-3/4'
'z-1/2, -x, y'
'x-1/4, z-1/4, y-1/4'
'-y, -z, -x'
'-y-1/2, z-1/2, x'
'-z-3/4, -y-1/4, x-1/4'
'y, -z-1/2, x-1/2'
'z-1/4, y-1/4, x-1/4'
'y-1/2, z, -x-1/2'
'-z-3/4, y-3/4, -x-1/4'
'z-3/4, -y-1/4, -x-3/4'
'-x+1/2, -y+1/2, -z+1/2'
'y+1/4, -x-1/4, -z+1/4'
'x, y+1/2, -z'
'-y+1/4, x+1/4, -z-1/4'
'-x+1/2, y+1/2, z'
'-y+1/4, -x-1/4, z-1/4'
'x, -y+1/2, z+1/2'
'y+1/4, x+1/4, z+1/4'
'-z+1/2, -x+1/2, -y+1/2'
'x+1/4, -z-1/4, -y+1/4'
'z, x+1/2, -y'
'-x+1/4, z+1/4, -y-1/4'
'-z+1/2, x+1/2, y'
'-x+1/4, -z-1/4, y-1/4'
'z, -x+1/2, y+1/2'
'x+1/4, z+1/4, y+1/4'
'-y+1/2, -z+1/2, -x+1/2'
'-y, z, x+1/2'
'-z-1/4, -y+1/4, x+1/4'
'y+1/2, -z, x'
'z+1/4, y+1/4, x+1/4'
'y, z+1/2, -x'
'-z-1/4, y-1/4, -x+1/4'
'z-1/4, -y+1/4, -x-1/4'

loop_
_atom_site_label
_atom_site_type_symbol
_atom_site_fract_x
_atom_site_fract_y
_atom_site_fract_z
_atom_site_U_iso_or_equiv
_atom_site_adp_type
_atom_site_occupancy
_atom_site_site_symmetry_order
_atom_site_calc_flag
_atom_site_refinement_flags_posn
_atom_site_refinement_flags_adp
_atom_site_refinement_flags_occupancy
Cu1 Cu 0.94043(3) 0.44043(3) 0.05957(3) 0.2264(13) Uani 1 3 d S TU P
Cu2 Cu 1.0000 0.5000 0.0000 0.1917(13) Uani 1 6 d S TU P
O1 O 0.9086(3) 0.4503(3) 0.1056(3) 0.392(5) Uani 1 1 d . U .
C1 C 1.0296(3) 0.4860(3) 0.1132(3) 0.207(3) Uani 1 1 d . U .
C2 C 1.05218(19) 0.49005(18) 0.14564(17) 0.218(3) Uani 1 1 d G U .
C3 C 1.04404(17) 0.46952(17) 0.1771(2) 0.297(6) Uani 1 1 d G U .
H3 H 1.0237 0.4530 0.1770 0.356 Uiso 1 1 calc R U .
C4 C 1.0657(2) 0.47321(19) 0.20856(17) 0.291(5) Uani 1 1 d G U .
H4 H 1.0601 0.4592 0.2300 0.349 Uiso 1 1 calc R U .
C5 C 1.09553(19) 0.49742(19) 0.20863(17) 0.228(3) Uani 1 1 d G U .
C6 C 1.10367(15) 0.51795(15) 0.1772(2) 0.231(4) Uani 1 1 d G U .
H6 H 1.1240 0.5345 0.1773 0.278 Uiso 1 1 calc R U .
C7 C 1.0820(2) 0.51426(15) 0.14571(17) 0.222(3) Uani 1 1 d G U .
H7 H 1.0876 0.5283 0.1242 0.266 Uiso 1 1 calc R U .
N1 N 0.9859(3) 0.4667(2) 0.0776(3) 0.230(3) Uani 1 1 d . U .
N2 N 1.0081(3) 0.4893(2) 0.0585(2) 0.213(3) Uani 1 1 d . U .
N3 N 1.0355(2) 0.5006(2) 0.0798(2) 0.208(2) Uani 1 1 d . U .
N4 N 0.9993(3) 0.4653(2) 0.1128(2) 0.228(3) Uani 1 1 d . U .
Si1 Si 1.1250 0.5000 0.2500 0.230(2) Uani 1 4 d S TU P

loop_
_atom_site_aniso_label
_atom_site_aniso_U_11
_atom_site_aniso_U_22
_atom_site_aniso_U_33
_atom_site_aniso_U_23
_atom_site_aniso_U_13
_atom_site_aniso_U_12
Cu1 0.2264(13) 0.2264(13) 0.2264(13) 0.0212(7) 0.0212(7) -0.0212(7)
Cu2 0.1917(13) 0.1917(13) 0.1917(13) 0.0039(8) 0.0039(8) -0.0039(8)
O1 0.359(9) 0.501(15) 0.317(10) 0.004(10) 0.095(7) 0.032(10)
C1 0.216(9) 0.208(8) 0.197(7) 0.011(7) 0.013(6) -0.004(6)
C2 0.240(9) 0.202(8) 0.212(7) 0.012(6) -0.005(6) -0.010(6)
C3 0.316(12) 0.316(12) 0.259(10) 0.114(10) -0.068(9) -0.097(9)
C4 0.281(12) 0.351(14) 0.240(9) 0.068(9) -0.019(7) -0.090(8)
C5 0.220(8) 0.236(9) 0.228(8) 0.006(6) 0.002(6) -0.010(6)
C6 0.252(9) 0.212(8) 0.230(8) 0.010(7) 0.003(6) -0.025(6)
C7 0.266(10) 0.182(7) 0.217(7) 0.010(6) 0.011(6) -0.034(6)
N1 0.247(6) 0.220(7) 0.221(6) 0.017(6) 0.005(5) -0.020(5)
N2 0.222(7) 0.202(6) 0.214(6) 0.012(5) -0.003(5) 0.012(5)
N3 0.196(6) 0.218(7) 0.210(6) -0.006(5) 0.001(5) -0.001(4)
N4 0.227(7) 0.228(7) 0.228(6) 0.017(6) -0.003(5) -0.014(5)
Si1 0.240(5) 0.226(3) 0.226(3) 0.000 0.000 0.000

loop_
_atom_type_symbol
_atom_type_description
_atom_type_scat_dispersion_real
_atom_type_scat_dispersion_imag
_atom_type_scat_source
C C 0.0033 0.0016 'International Tables Vol C Tables 4.2.6.8 and 6.1.1.4'
H H 0.0000 0.0000 'International Tables Vol C Tables 4.2.6.8 and 6.1.1.4'
Cu Cu 0.3201 1.2651 'International Tables Vol C Tables 4.2.6.8 and 6.1.1.4'
N N 0.0061 0.0033 'International Tables Vol C Tables 4.2.6.8 and 6.1.1.4'
O O 0.0106 0.0060 'International Tables Vol C Tables 4.2.6.8 and 6.1.1.4'
Si Si 0.0817 0.0704 'International Tables Vol C Tables 4.2.6.8 and 6.1.1.4'

loop_
_geom_angle_atom_site_label_1
_geom_angle_atom_site_label_2
_geom_angle_atom_site_label_3
_geom_angle
_geom_angle_site_symmetry_1
_geom_angle_site_symmetry_3
N1 Cu1 N1 91.8(4) 18_556 39_545
N1 Cu1 N1 91.8(4) 18_556 .
N1 Cu1 N1 91.8(4) 39_545 .
N1 Cu1 O1 96.6(4) 18_556 18_556
N1 Cu1 O1 170.0(5) 39_545 18_556
N1 Cu1 O1 93.4(4) . 18_556
N1 Cu1 O1 93.4(4) 18_556 39_545
N1 Cu1 O1 96.6(4) 39_545 39_545
N1 Cu1 O1 170.0(5) . 39_545
O1 Cu1 O1 77.5(5) 18_556 39_545
N1 Cu1 O1 170.0(5) 18_556 .
N1 Cu1 O1 93.4(4) 39_545 .
N1 Cu1 O1 96.5(4) . .
O1 Cu1 O1 77.5(5) 18_556 .
O1 Cu1 O1 77.5(5) 39_545 .
N2 Cu2 N2 91.0(3) . 66_764
N2 Cu2 N2 89.0(3) . 18_556
N2 Cu2 N2 180.0(5) 66_764 18_556
N2 Cu2 N2 180.0(5) . 49_765
N2 Cu2 N2 89.0(3) 66_764 49_765
N2 Cu2 N2 91.0(3) 18_556 49_765
N2 Cu2 N2 91.0(3) . 87_664
N2 Cu2 N2 89.0(3) 66_764 87_664
N2 Cu2 N2 91.0(3) 18_556 87_664
N2 Cu2 N2 89.0(3) 49_765 87_664
N2 Cu2 N2 89.0(3) . 39_545
N2 Cu2 N2 91.0(3) 66_764 39_545
N2 Cu2 N2 89.0(3) 18_556 39_545
N2 Cu2 N2 91.0(3) 49_765 39_545
N2 Cu2 N2 180.0(6) 87_664 39_545
N4 C1 N3 110.2(10) . .
N4 C1 C2 122.4(10) . .
N3 C1 C2 127.4(10) . .
C3 C2 C7 120.0 . .
C3 C2 C1 119.5(7) . .
C7 C2 C1 120.5(7) . .
C2 C3 C4 120.0 . .
C2 C3 H3 120.0 . .
C4 C3 H3 120.0 . .
C3 C4 C5 120.0 . .
C3 C4 H4 120.0 . .
C5 C4 H4 120.0 . .
C4 C5 C6 120.0 . .
C4 C5 Si1 118.9(5) . .
C6 C5 Si1 121.0(5) . .
C7 C6 C5 120.0 . .
C7 C6 H6 120.0 . .
C5 C6 H6 120.0 . .
C6 C7 C2 120.0 . .
C6 C7 H7 120.0 . .
C2 C7 H7 120.0 . .
N2 N1 N4 106.9(9) . .
N2 N1 Cu1 127.9(8) . .
N4 N1 Cu1 125.2(8) . .
N3 N2 N1 109.9(9) . .
N3 N2 Cu2 127.9(7) . .
N1 N2 Cu2 122.0(7) . .
N2 N3 C1 106.6(9) . .
C1 N4 N1 106.4(9) . .
C5 Si1 C5 109.6(5) . 86_765
C5 Si1 C5 109.2(7) . 5_565
C5 Si1 C5 109.6(6) 86_765 5_565
C5 Si1 C5 109.6(5) . 84_756
C5 Si1 C5 109.2(10) 86_765 84_756
C5 Si1 C5 109.6(6) 5_565 84_756

loop_
_geom_bond_atom_site_label_1
_geom_bond_atom_site_label_2
_geom_bond_distance
_geom_bond_site_symmetry_2
Cu1 N1 2.008(9) 18_556
Cu1 N1 2.008(9) 39_545
Cu1 N1 2.008(9) .
Cu1 O1 2.056(9) 18_556
Cu1 O1 2.056(9) 39_545
Cu1 O1 2.056(9) .
Cu2 N2 2.172(9) .
Cu2 N2 2.172(9) 66_764
Cu2 N2 2.172(9) 18_556
Cu2 N2 2.172(9) 49_765
Cu2 N2 2.172(9) 87_664
Cu2 N2 2.172(9) 39_545
C1 N4 1.329(11) .
C1 N3 1.337(11) .
C1 C2 1.438(11) .
C2 C3 1.3900 .
C2 C7 1.3900 .
C3 C4 1.3900 .
C3 H3 0.9500 .
C4 C5 1.3900 .
C4 H4 0.9500 .
C5 C6 1.3900 .
C5 Si1 1.841(6) .
C6 C7 1.3900 .
C6 H6 0.9500 .
C7 H7 0.9500 .
N1 N2 1.340(9) .
N1 N4 1.365(9) .
N2 N3 1.320(8) .
Si1 C5 1.841(10) 86_765
Si1 C5 1.841(9) 5_565
Si1 C5 1.841(8) 84_756
